data_4122602
loop_
_publ_author_name
'Friedfeld, Max R.'
'Margulieux, Grant W.'
'Schaefer, Brian A.'
'Chirik, Paul J.'

_publ_section_title
;
 Bis(phosphine)cobalt dialkyl complexes for directed catalytic alkene
 hydrogenation.
;
_journal_issue 38
_journal_name_full 'Journal of the American Chemical Society'
_journal_page_first 13178
_journal_page_last 13181
_journal_paper_doi 10.1021/ja507902z
_journal_volume 136
_journal_year 2014
_chemical_formula_sum 'C34 H36 Co P2'
_chemical_formula_weight 565.50
_chemical_name_systematic
;
 ?
;
_space_group_IT_number 4
_symmetry_cell_setting monoclinic
_symmetry_space_group_name_Hall 'P 2yb'
_symmetry_space_group_name_H-M 'P 1 21 1'
_atom_sites_solution_hydrogens geom
_atom_sites_solution_primary direct
_atom_sites_solution_secondary difmap
_audit_creation_method SHELXL-97
_cell_angle_alpha 90.00
_cell_angle_beta 95.247(2)
_cell_angle_gamma 90.00
_cell_formula_units_Z 2
_cell_length_a 9.9345(10)
_cell_length_b 9.0704(9)
_cell_length_c 18.5496(18)
_cell_measurement_reflns_used 9966
_cell_measurement_temperature 100(2)
_cell_measurement_theta_max 27.54
_cell_measurement_theta_min 2.24
_cell_volume 1664.5(3)
_computing_cell_refinement 'Bruker SAINT'
_computing_data_collection 'Bruker APEX2'
_computing_data_reduction 'Bruker SAINT'
_computing_molecular_graphics 'ORTEP 3 (Farraguia, 1997)'
_computing_structure_refinement 'SHELXL-97 (Sheldrick, 2008)'
_computing_structure_solution 'SIR 92 (Giacavazzo, 1993)'
_diffrn_ambient_temperature 100(2)
_diffrn_measured_fraction_theta_full 0.997
_diffrn_measured_fraction_theta_max 0.997
_diffrn_measurement_device_type 'Bruker APEX-II CCD'
_diffrn_measurement_method 'phi and omega scans'
_diffrn_radiation_monochromator graphite
_diffrn_radiation_source 'fine-focus sealed tube'
_diffrn_radiation_type MoK\a
_diffrn_radiation_wavelength 0.71073
_diffrn_reflns_av_R_equivalents 0.0000
_diffrn_reflns_av_sigmaI/netI 0.0530
_diffrn_reflns_limit_h_max 12
_diffrn_reflns_limit_h_min -12
_diffrn_reflns_limit_k_max 11
_diffrn_reflns_limit_k_min 0
_diffrn_reflns_limit_l_max 24
_diffrn_reflns_limit_l_min 0
_diffrn_reflns_number 4082
_diffrn_reflns_theta_full 27.58
_diffrn_reflns_theta_max 27.58
_diffrn_reflns_theta_min 2.21
_exptl_absorpt_coefficient_mu 0.630
_exptl_absorpt_correction_T_max 0.745553
_exptl_absorpt_correction_T_min 0.620718
_exptl_absorpt_correction_type multi-scan
_exptl_absorpt_process_details 'SADABS v2008/1 (Bruker AXS)'
_exptl_crystal_colour yellow
_exptl_crystal_density_diffrn 1.128
_exptl_crystal_density_method 'not measured'
_exptl_crystal_description block
_exptl_crystal_F_000 594
_exptl_crystal_size_max 0.187
_exptl_crystal_size_mid 0.106
_exptl_crystal_size_min 0.101
_platon_squeeze_details
;
1.0 molecule of diethylether solvate per asymmetric unit was treated
as a diffuse contribution to the overall scattering through the
use of platon/squeeze.
;
_refine_diff_density_max 0.773
_refine_diff_density_min -0.862
_refine_diff_density_rms 0.121
_refine_ls_abs_structure_details 'Flack H D (1983), Acta Cryst. A39, 876-881'
_refine_ls_abs_structure_Flack 0.00
_refine_ls_extinction_method none
_refine_ls_goodness_of_fit_ref 1.101
_refine_ls_hydrogen_treatment constr
_refine_ls_matrix_type full
_refine_ls_number_parameters 334
_refine_ls_number_reflns 4082
_refine_ls_number_restraints 1
_refine_ls_restrained_S_all 1.100
_refine_ls_R_factor_all 0.0602
_refine_ls_R_factor_gt 0.0495
_refine_ls_shift/su_max 0.000
_refine_ls_shift/su_mean 0.000
_refine_ls_structure_factor_coef Fsqd
_refine_ls_weighting_details 'calc w=1/[\s^2^(Fo^2^)+(0.1118P)^2^+0.0000P] where P=(Fo^2^+2Fc^2^)/3'
_refine_ls_weighting_scheme calc
_refine_ls_wR_factor_gt 0.1474
_refine_ls_wR_factor_ref 0.1565
_reflns_number_gt 3570
_reflns_number_total 4082
_reflns_threshold_expression >2\s(I)
_cod_data_source_file ja507902z_si_002.cif
_cod_data_source_block mrf43
_cod_depositor_comments
;
The following automatic conversions were performed:

'_symmetry_cell_setting' value 'Monoclinic' changed to 'monoclinic'
according to
/home/saulius/struct/COD-crude-data--automatic-downloads/rss-feeds/ACS/lib/dictionaries/cif_core.dic
dictionary named 'cif_core.dic' version 2.4.2 from 2011-04-26.

Automatic conversion script
Id: cif_fix_values 2281 2013-09-26 08:29:07Z andrius 

 Adding full bibliography for 4122598--4122602.cif.
;
_cod_original_sg_symbol_H-M 'P2(1)   '
_cod_database_code 4122602

loop_
_symmetry_equiv_pos_as_xyz
'x, y, z'
'-x, y+1/2, -z'

loop_
_atom_site_label
_atom_site_type_symbol
_atom_site_fract_x
_atom_site_fract_y
_atom_site_fract_z
_atom_site_U_iso_or_equiv
_atom_site_adp_type
_atom_site_occupancy
_atom_site_symmetry_multiplicity
_atom_site_calc_flag
_atom_site_refinement_flags
C1 C 0.4649(6) 1.0585(6) 0.2317(3) 0.0208(10) Uani 1 1 d .
H1A H 0.5586 1.0857 0.2495 0.025 Uiso 1 1 calc R
H1B H 0.4240 1.1414 0.2027 0.025 Uiso 1 1 calc R
C2 C 0.3806(6) 1.0241(6) 0.2964(3) 0.0195(10) Uani 1 1 d .
H2A H 0.2831 1.0278 0.2797 0.023 Uiso 1 1 calc R
H2B H 0.3988 1.1002 0.3343 0.023 Uiso 1 1 calc R
C3 C 0.2648(5) 0.8018(6) 0.3763(3) 0.0192(10) Uani 1 1 d .
C4 C 0.2261(6) 0.8828(7) 0.4355(3) 0.0245(11) Uani 1 1 d .
H4 H 0.2869 0.9523 0.4589 0.029 Uiso 1 1 calc R
C5 C 0.0992(6) 0.8621(7) 0.4602(3) 0.0281(13) Uani 1 1 d .
H5 H 0.0747 0.9167 0.5007 0.034 Uiso 1 1 calc R
C6 C 0.0088(6) 0.7632(8) 0.4264(3) 0.0306(14) Uani 1 1 d .
H6 H -0.0788 0.7528 0.4424 0.037 Uiso 1 1 calc R
C7 C 0.0458(5) 0.6796(8) 0.3696(3) 0.0300(14) Uani 1 1 d .
H7 H -0.0149 0.6084 0.3476 0.036 Uiso 1 1 calc R
C8 C 0.1733(5) 0.6996(8) 0.3441(3) 0.0222(10) Uani 1 1 d .
H8 H 0.1976 0.6427 0.3043 0.027 Uiso 1 1 calc R
C9 C 0.5361(5) 0.8765(6) 0.4153(3) 0.0191(10) Uani 1 1 d .
C10 C 0.5555(6) 0.7672(6) 0.4686(3) 0.0208(11) Uani 1 1 d .
H10 H 0.5010 0.6810 0.4649 0.025 Uiso 1 1 calc R
C11 C 0.6533(6) 0.7827(7) 0.5268(3) 0.0252(12) Uani 1 1 d .
H11 H 0.6651 0.7069 0.5622 0.030 Uiso 1 1 calc R
C12 C 0.7331(6) 0.9069(7) 0.5336(3) 0.0253(12) Uani 1 1 d .
H12 H 0.7993 0.9172 0.5736 0.030 Uiso 1 1 calc R
C13 C 0.7161(6) 1.0167(7) 0.4817(3) 0.0293(13) Uani 1 1 d .
H13 H 0.7705 1.1030 0.4863 0.035 Uiso 1 1 calc R
C14 C 0.6205(6) 1.0014(7) 0.4231(3) 0.0217(11) Uani 1 1 d .
H14 H 0.6116 1.0767 0.3874 0.026 Uiso 1 1 calc R
C15 C 0.2948(5) 0.8961(6) 0.1271(3) 0.0197(10) Uani 1 1 d .
C16 C 0.1969(6) 0.8027(7) 0.1504(3) 0.0271(12) Uani 1 1 d .
H16 H 0.2199 0.7362 0.1892 0.033 Uiso 1 1 calc R
C17 C 0.0632(6) 0.8058(8) 0.1170(4) 0.0370(15) Uani 1 1 d .
H17 H -0.0039 0.7441 0.1345 0.044 Uiso 1 1 calc R
C18 C 0.0298(7) 0.8990(10) 0.0586(4) 0.0453(18) Uani 1 1 d .
H18 H -0.0593 0.8999 0.0351 0.054 Uiso 1 1 calc R
C19 C 0.1298(8) 0.9919(9) 0.0348(4) 0.0428(18) Uani 1 1 d .
H19 H 0.1085 1.0562 -0.0051 0.051 Uiso 1 1 calc R
C20 C 0.2596(7) 0.9900(7) 0.0694(3) 0.0304(13) Uani 1 1 d .
H20 H 0.3259 1.0544 0.0532 0.036 Uiso 1 1 calc R
C21 C 0.5665(5) 0.9440(6) 0.1037(3) 0.0162(10) Uani 1 1 d .
C22 C 0.5664(6) 0.8502(6) 0.0433(3) 0.0206(10) Uani 1 1 d .
H22 H 0.5194 0.7590 0.0427 0.025 Uiso 1 1 calc R
C23 C 0.6356(6) 0.8914(7) -0.0158(3) 0.0219(11) Uani 1 1 d .
H23 H 0.6349 0.8281 -0.0566 0.026 Uiso 1 1 calc R
C24 C 0.7058(6) 1.0253(7) -0.0153(3) 0.0242(11) Uani 1 1 d .
H24 H 0.7508 1.0539 -0.0561 0.029 Uiso 1 1 calc R
C25 C 0.7096(6) 1.1164(6) 0.0453(3) 0.0231(11) Uani 1 1 d .
H25 H 0.7593 1.2060 0.0468 0.028 Uiso 1 1 calc R
C26 C 0.6392(6) 1.0743(7) 0.1036(3) 0.0227(11) Uani 1 1 d .
H26 H 0.6412 1.1370 0.1447 0.027 Uiso 1 1 calc R
C27 C 0.4673(6) 0.4867(6) 0.2729(3) 0.0209(11) Uani 1 1 d .
H27 H 0.3709 0.4610 0.2786 0.025 Uiso 1 1 calc R
C28 C 0.5669(6) 0.4339(6) 0.3332(3) 0.0236(11) Uani 1 1 d .
H28A H 0.5825 0.3270 0.3269 0.028 Uiso 1 1 calc R
H28B H 0.5275 0.4477 0.3798 0.028 Uiso 1 1 calc R
C29 C 0.7040(5) 0.5152(7) 0.3363(3) 0.0231(11) Uani 1 1 d .
H29A H 0.7432 0.5190 0.3873 0.028 Uiso 1 1 calc R
H29B H 0.7665 0.4575 0.3087 0.028 Uiso 1 1 calc R
C30 C 0.6949(5) 0.6716(5) 0.3063(3) 0.0197(11) Uani 1 1 d .
H30 H 0.7241 0.7506 0.3420 0.024 Uiso 1 1 calc R
C31 C 0.7109(4) 0.7056(7) 0.2358(3) 0.0187(9) Uani 1 1 d .
H31 H 0.7492 0.8058 0.2283 0.022 Uiso 1 1 calc R
C32 C 0.7340(6) 0.5956(6) 0.1772(3) 0.0235(11) Uani 1 1 d .
H32A H 0.8276 0.5575 0.1853 0.028 Uiso 1 1 calc R
H32B H 0.7249 0.6464 0.1298 0.028 Uiso 1 1 calc R
C33 C 0.6347(6) 0.4644(6) 0.1745(3) 0.0240(11) Uani 1 1 d .
H33A H 0.6213 0.4274 0.1242 0.029 Uiso 1 1 calc R
H33B H 0.6757 0.3839 0.2052 0.029 Uiso 1 1 calc R
C34 C 0.4985(5) 0.5023(6) 0.1998(3) 0.0184(10) Uani 1 1 d .
H34 H 0.4202 0.4866 0.1627 0.022 Uiso 1 1 calc R
P1 P 0.46420(13) 0.88816(14) 0.17591(7) 0.0148(3) Uani 1 1 d .
P2 P 0.42284(13) 0.83930(14) 0.33547(7) 0.0153(3) Uani 1 1 d .
Co1 Co 0.50008(6) 0.70324(9) 0.25081(3) 0.01287(17) Uani 1 1 d .

loop_
_atom_site_aniso_label
_atom_site_aniso_U_11
_atom_site_aniso_U_22
_atom_site_aniso_U_33
_atom_site_aniso_U_23
_atom_site_aniso_U_13
_atom_site_aniso_U_12
C1 0.031(3) 0.011(2) 0.020(2) 0.002(2) -0.001(2) 0.000(2)
C2 0.024(2) 0.014(2) 0.020(2) -0.001(2) 0.000(2) 0.003(2)
C3 0.017(2) 0.022(3) 0.019(2) 0.006(2) 0.0046(19) 0.006(2)
C4 0.029(3) 0.023(3) 0.022(2) 0.001(2) 0.004(2) 0.003(2)
C5 0.027(3) 0.034(4) 0.024(3) -0.001(2) 0.009(2) 0.010(2)
C6 0.015(2) 0.048(4) 0.029(3) 0.003(3) 0.003(2) 0.002(2)
C7 0.016(2) 0.045(4) 0.029(3) 0.000(3) 0.002(2) 0.001(2)
C8 0.017(2) 0.028(3) 0.023(2) -0.004(3) 0.0049(18) -0.003(2)
C9 0.021(2) 0.022(3) 0.015(2) -0.001(2) 0.0056(18) 0.003(2)
C10 0.026(3) 0.021(3) 0.016(2) 0.0023(19) 0.002(2) -0.003(2)
C11 0.031(3) 0.033(3) 0.012(2) 0.003(2) -0.001(2) 0.006(3)
C12 0.024(3) 0.034(3) 0.018(2) -0.012(2) -0.001(2) 0.004(2)
C13 0.027(3) 0.024(3) 0.036(3) -0.014(3) -0.004(2) -0.005(2)
C14 0.024(3) 0.021(3) 0.020(2) -0.007(2) 0.001(2) -0.001(2)
C15 0.024(2) 0.013(2) 0.022(2) -0.004(2) -0.0015(19) 0.008(2)
C16 0.018(3) 0.034(3) 0.028(3) -0.003(2) -0.004(2) -0.001(2)
C17 0.016(3) 0.040(4) 0.053(4) -0.004(3) -0.007(3) 0.002(3)
C18 0.026(3) 0.056(5) 0.052(4) -0.012(4) -0.009(3) 0.014(3)
C19 0.042(4) 0.037(4) 0.044(4) 0.005(3) -0.023(3) 0.021(3)
C20 0.031(3) 0.024(3) 0.034(3) 0.002(2) -0.010(2) 0.010(2)
C21 0.017(2) 0.015(2) 0.016(2) 0.0061(18) 0.0006(18) -0.0006(18)
C22 0.024(3) 0.020(3) 0.018(2) -0.003(2) 0.0007(19) -0.002(2)
C23 0.027(3) 0.025(3) 0.014(2) 0.000(2) 0.0053(19) 0.008(2)
C24 0.023(2) 0.025(3) 0.025(3) 0.005(2) 0.005(2) 0.006(2)
C25 0.024(3) 0.019(3) 0.026(3) 0.003(2) 0.003(2) 0.000(2)
C26 0.025(3) 0.021(3) 0.022(2) -0.002(2) -0.001(2) 0.001(2)
C27 0.022(2) 0.013(3) 0.027(3) -0.002(2) 0.004(2) -0.002(2)
C28 0.027(3) 0.016(3) 0.028(3) 0.004(2) 0.004(2) 0.003(2)
C29 0.017(2) 0.025(3) 0.027(3) 0.011(2) 0.000(2) 0.004(2)
C30 0.010(2) 0.016(3) 0.032(3) 0.000(2) -0.0060(19) 0.0022(17)
C31 0.0112(19) 0.015(2) 0.030(2) -0.003(2) 0.0041(17) -0.002(2)
C32 0.025(3) 0.023(3) 0.023(3) -0.001(2) 0.005(2) 0.001(2)
C33 0.024(3) 0.020(3) 0.028(3) -0.008(2) 0.004(2) 0.004(2)
C34 0.016(2) 0.017(2) 0.022(2) -0.006(2) -0.0016(19) -0.002(2)
P1 0.0184(6) 0.0117(6) 0.0142(6) 0.0006(5) 0.0008(4) 0.0004(5)
P2 0.0168(6) 0.0147(6) 0.0143(5) -0.0015(5) 0.0013(4) -0.0015(5)
Co1 0.0124(3) 0.0116(3) 0.0145(3) -0.0001(2) 0.0008(2) -0.0005(2)

loop_
_atom_type_symbol
_atom_type_description
_atom_type_scat_dispersion_real
_atom_type_scat_dispersion_imag
_atom_type_scat_source
C C 0.0033 0.0016 'International Tables Vol C Tables 4.2.6.8 and 6.1.1.4'
H H 0.0000 0.0000 'International Tables Vol C Tables 4.2.6.8 and 6.1.1.4'
P P 0.1023 0.0942 'International Tables Vol C Tables 4.2.6.8 and 6.1.1.4'
Co Co 0.3494 0.9721 'International Tables Vol C Tables 4.2.6.8 and 6.1.1.4'

loop_
_geom_angle_atom_site_label_1
_geom_angle_atom_site_label_2
_geom_angle_atom_site_label_3
_geom_angle
C2 C1 P1 106.7(4)
C1 C2 P2 111.3(4)
C8 C3 C4 117.9(5)
C8 C3 P2 119.7(4)
C4 C3 P2 122.1(4)
C5 C4 C3 120.5(6)
C6 C5 C4 120.7(5)
C7 C6 C5 119.9(5)
C6 C7 C8 120.0(6)
C3 C8 C7 121.0(5)
C10 C9 C14 117.0(5)
C10 C9 P2 118.7(4)
C14 C9 P2 123.7(4)
C11 C10 C9 121.2(5)
C12 C11 C10 120.6(5)
C11 C12 C13 119.5(5)
C14 C13 C12 120.3(6)
C13 C14 C9 121.4(5)
C20 C15 C16 118.7(5)
C20 C15 P1 124.0(5)
C16 C15 P1 117.3(4)
C15 C16 C17 120.6(6)
C18 C17 C16 120.1(7)
C17 C18 C19 119.0(6)
C20 C19 C18 120.1(6)
C19 C20 C15 121.6(7)
C26 C21 C22 118.6(5)
C26 C21 P1 124.2(4)
C22 C21 P1 117.2(4)
C23 C22 C21 119.9(5)
C22 C23 C24 120.5(5)
C25 C24 C23 119.7(5)
C24 C25 C26 119.0(5)
C21 C26 C25 122.2(5)
C34 C27 C28 123.7(5)
C34 C27 Co1 70.2(3)
C28 C27 Co1 110.5(4)
C27 C28 C29 113.2(5)
C30 C29 C28 114.1(4)
C31 C30 C29 123.4(5)
C31 C30 Co1 71.8(3)
C29 C30 Co1 108.9(3)
C30 C31 C32 125.4(5)
C30 C31 Co1 70.9(3)
C32 C31 Co1 107.6(3)
C31 C32 C33 113.2(4)
C34 C33 C32 113.7(4)
C27 C34 C33 123.4(5)
C27 C34 Co1 69.1(3)
C33 C34 Co1 112.0(4)
C21 P1 C15 100.0(2)
C21 P1 C1 101.8(2)
C15 P1 C1 101.4(3)
C21 P1 Co1 127.58(17)
C15 P1 Co1 115.6(2)
C1 P1 Co1 106.97(17)
C9 P2 C3 100.9(2)
C9 P2 C2 104.6(2)
C3 P2 C2 99.0(2)
C9 P2 Co1 117.37(17)
C3 P2 Co1 124.07(19)
C2 P2 Co1 108.05(17)
C27 Co1 C34 40.8(2)
C27 Co1 C30 85.9(2)
C34 Co1 C30 94.1(2)
C27 Co1 C31 102.3(2)
C34 Co1 C31 85.1(2)
C30 Co1 C31 37.4(2)
C27 Co1 P1 147.88(17)
C34 Co1 P1 113.21(16)
C30 Co1 P1 119.94(15)
C31 Co1 P1 90.82(16)
C27 Co1 P2 109.03(16)
C34 Co1 P2 147.37(16)
C30 Co1 P2 95.29(15)
C31 Co1 P2 119.96(15)
P1 Co1 P2 88.62(6)

loop_
_geom_bond_atom_site_label_1
_geom_bond_atom_site_label_2
_geom_bond_distance
C1 C2 1.556(7)
C1 P1 1.859(6)
C2 P2 1.859(5)
C3 C8 1.394(8)
C3 C4 1.404(8)
C3 P2 1.836(5)
C4 C5 1.392(8)
C5 C6 1.379(9)
C6 C7 1.375(9)
C7 C8 1.404(7)
C9 C10 1.401(8)
C9 C14 1.408(8)
C9 P2 1.808(5)
C10 C11 1.392(7)
C11 C12 1.377(9)
C12 C13 1.386(9)
C13 C14 1.383(8)
C15 C20 1.387(8)
C15 C16 1.388(8)
C15 P1 1.838(5)
C16 C17 1.413(8)
C17 C18 1.391(11)
C18 C19 1.404(12)
C19 C20 1.387(9)
C21 C26 1.384(8)
C21 C22 1.406(7)
C21 P1 1.826(5)
C22 C23 1.396(7)
C23 C24 1.400(9)
C24 C25 1.392(8)
C25 C26 1.395(8)
C27 C34 1.425(8)
C27 C28 1.503(8)
C27 Co1 2.038(5)
C28 C29 1.545(8)
C29 C30 1.525(8)
C30 C31 1.366(7)
C30 Co1 2.127(5)
C31 C32 1.508(7)
C31 Co1 2.138(4)
C32 C33 1.543(8)
C33 C34 1.512(7)
C34 Co1 2.053(5)
P1 Co1 2.1864(15)
P2 Co1 2.1906(14)

loop_
_geom_torsion_atom_site_label_1
_geom_torsion_atom_site_label_2
_geom_torsion_atom_site_label_3
_geom_torsion_atom_site_label_4
_geom_torsion
P1 C1 C2 P2 43.5(4)
C8 C3 C4 C5 -0.8(8)
P2 C3 C4 C5 173.1(5)
C3 C4 C5 C6 -0.8(9)
C4 C5 C6 C7 2.6(10)
C5 C6 C7 C8 -2.7(10)
C4 C3 C8 C7 0.7(9)
P2 C3 C8 C7 -173.4(5)
C6 C7 C8 C3 1.1(9)
C14 C9 C10 C11 0.5(8)
P2 C9 C10 C11 172.2(4)
C9 C10 C11 C12 0.4(8)
C10 C11 C12 C13 -0.4(8)
C11 C12 C13 C14 -0.5(9)
C12 C13 C14 C9 1.4(9)
C10 C9 C14 C13 -1.4(8)
P2 C9 C14 C13 -172.7(4)
C20 C15 C16 C17 -1.4(9)
P1 C15 C16 C17 178.1(5)
C15 C16 C17 C18 2.3(10)
C16 C17 C18 C19 -1.5(11)
C17 C18 C19 C20 0.0(11)
C18 C19 C20 C15 0.9(11)
C16 C15 C20 C19 -0.2(9)
P1 C15 C20 C19 -179.6(5)
C26 C21 C22 C23 -1.8(8)
P1 C21 C22 C23 175.9(4)
C21 C22 C23 C24 0.3(8)
C22 C23 C24 C25 1.6(8)
C23 C24 C25 C26 -2.0(8)
C22 C21 C26 C25 1.4(8)
P1 C21 C26 C25 -176.1(4)
C24 C25 C26 C21 0.6(8)
C34 C27 C28 C29 49.4(7)
Co1 C27 C28 C29 -29.9(6)
C27 C28 C29 C30 27.7(7)
C28 C29 C30 C31 -92.0(6)
C28 C29 C30 Co1 -11.8(6)
C29 C30 C31 C32 2.5(8)
Co1 C30 C31 C32 -98.4(5)
C29 C30 C31 Co1 101.0(5)
C30 C31 C32 C33 48.0(7)
Co1 C31 C32 C33 -30.6(6)
C31 C32 C33 C34 29.6(7)
C28 C27 C34 C33 1.3(8)
Co1 C27 C34 C33 103.2(5)
C28 C27 C34 Co1 -101.9(5)
C32 C33 C34 C27 -91.4(7)
C32 C33 C34 Co1 -12.6(6)
C26 C21 P1 C15 113.3(5)
C22 C21 P1 C15 -64.2(4)
C26 C21 P1 C1 9.3(5)
C22 C21 P1 C1 -168.2(4)
C26 C21 P1 Co1 -113.1(4)
C22 C21 P1 Co1 69.4(5)
C20 C15 P1 C21 -28.8(5)
C16 C15 P1 C21 151.8(4)
C20 C15 P1 C1 75.5(5)
C16 C15 P1 C1 -103.9(5)
C20 C15 P1 Co1 -169.2(4)
C16 C15 P1 Co1 11.3(5)
C2 C1 P1 C21 -179.5(4)
C2 C1 P1 C15 77.6(4)
C2 C1 P1 Co1 -43.9(4)
C10 C9 P2 C3 58.9(5)
C14 C9 P2 C3 -130.0(5)
C10 C9 P2 C2 161.3(4)
C14 C9 P2 C2 -27.6(5)
C10 C9 P2 Co1 -79.0(4)
C14 C9 P2 Co1 92.1(5)
C8 C3 P2 C9 -146.9(5)
C4 C3 P2 C9 39.3(5)
C8 C3 P2 C2 106.2(5)
C4 C3 P2 C2 -67.6(5)
C8 C3 P2 Co1 -12.9(5)
C4 C3 P2 Co1 173.3(4)
C1 C2 P2 C9 100.5(4)
C1 C2 P2 C3 -155.7(4)
C1 C2 P2 Co1 -25.3(4)
C28 C27 Co1 C34 119.6(5)
C34 C27 Co1 C30 -101.2(3)
C28 C27 Co1 C30 18.4(4)
C34 C27 Co1 C31 -67.4(3)
C28 C27 Co1 C31 52.3(4)
C34 C27 Co1 P1 44.6(5)
C28 C27 Co1 P1 164.2(3)
C34 C27 Co1 P2 164.7(3)
C28 C27 Co1 P2 -75.7(4)
C33 C34 Co1 C27 -118.8(5)
C27 C34 Co1 C30 78.8(3)
C33 C34 Co1 C30 -40.0(4)
C27 C34 Co1 C31 115.2(3)
C33 C34 Co1 C31 -3.6(4)
C27 C34 Co1 P1 -156.0(3)
C33 C34 Co1 P1 85.2(4)
C27 C34 Co1 P2 -27.6(5)
C33 C34 Co1 P2 -146.4(3)
C31 C30 Co1 C27 116.4(4)
C29 C30 Co1 C27 -3.6(4)
C31 C30 Co1 C34 76.4(4)
C29 C30 Co1 C34 -43.6(4)
C29 C30 Co1 C31 -120.0(5)
C31 C30 Co1 P1 -43.4(4)
C29 C30 Co1 P1 -163.4(3)
C31 C30 Co1 P2 -134.8(3)
C29 C30 Co1 P2 105.1(4)
C30 C31 Co1 C27 -66.1(4)
C32 C31 Co1 C27 56.1(4)
C30 C31 Co1 C34 -103.3(4)
C32 C31 Co1 C34 18.9(4)
C32 C31 Co1 C30 122.2(6)
C30 C31 Co1 P1 143.5(3)
C32 C31 Co1 P1 -94.3(4)
C30 C31 Co1 P2 54.6(4)
C32 C31 Co1 P2 176.8(3)
C21 P1 Co1 C27 -91.1(4)
C15 P1 Co1 C27 36.6(4)
C1 P1 Co1 C27 148.7(4)
C21 P1 Co1 C34 -61.2(3)
C15 P1 Co1 C34 66.5(2)
C1 P1 Co1 C34 178.6(3)
C21 P1 Co1 C30 48.5(3)
C15 P1 Co1 C30 176.2(2)
C1 P1 Co1 C30 -71.7(3)
C21 P1 Co1 C31 23.9(3)
C15 P1 Co1 C31 151.6(2)
C1 P1 Co1 C31 -96.4(2)
C21 P1 Co1 P2 143.8(2)
C15 P1 Co1 P2 -88.49(19)
C1 P1 Co1 P2 23.6(2)
C9 P2 Co1 C27 87.6(3)
C3 P2 Co1 C27 -39.7(3)
C2 P2 Co1 C27 -154.5(2)
C9 P2 Co1 C34 106.3(3)
C3 P2 Co1 C34 -21.0(4)
C2 P2 Co1 C34 -135.8(3)
C9 P2 Co1 C30 0.1(3)
C3 P2 Co1 C30 -127.2(2)
C2 P2 Co1 C30 118.0(2)
C9 P2 Co1 C31 -29.7(3)
C3 P2 Co1 C31 -157.0(3)
C2 P2 Co1 C31 88.2(3)
C9 P2 Co1 P1 -119.8(2)
C3 P2 Co1 P1 112.9(2)
C2 P2 Co1 P1 -1.94(19)

loop_
_platon_squeeze_void_nr
_platon_squeeze_void_average_x
_platon_squeeze_void_average_y
_platon_squeeze_void_average_z
_platon_squeeze_void_volume
_platon_squeeze_void_count_electrons
_platon_squeeze_void_content
1 0.008 0.222 0.249 170 44 ' '
2 0.992 -0.278 0.751 170 44 ' '
